data_4307972
loop_
_publ_author_name
'Rongmin Yu'
'Kuppuswamy Arumugam'
'Ashok Manepalli'
'Yvon Tran'
'Russell Schmehl'
'Heiko Jacobsen'
'James P. Donahue'

_publ_contact_author_email donahue@tulane.edu
_publ_contact_author_fax 504-865-5596
_publ_contact_author_phone 504-862-3562
_publ_section_title
;
Reversible, Electrochemically Controlled Binding of Phosphine to Iron and
Cobalt Bis(dithiolene) Complexes
;
_journal_name_full 'Inorganic Chemistry'
_journal_page_first 5131
_journal_page_last 5133
_journal_paper_doi 10.1021/ic0624569
_journal_volume 46
_journal_year 2007
_chemical_formula_sum 'C84 H104 Cl8 Co2 N2 O8 S8'
_chemical_formula_weight 1927.63
_chemical_name_systematic
; 
 ? 
;
_space_group_IT_number 14
_symmetry_cell_setting monoclinic
_symmetry_space_group_name_Hall '-P 2ybc'
_symmetry_space_group_name_H-M 'P 1 21/c 1'
_atom_sites_solution_hydrogens geom
_atom_sites_solution_primary direct
_atom_sites_solution_secondary difmap
_audit_creation_method SHELXL-97
_cell_angle_alpha 90.00
_cell_angle_beta 105.690(7)
_cell_angle_gamma 90.00
_cell_formula_units_Z 2
_cell_length_a 18.102(6)
_cell_length_b 14.679(5)
_cell_length_c 17.638(6)
_cell_measurement_reflns_used 7468
_cell_measurement_temperature 100(2)
_cell_measurement_theta_max 28.280
_cell_measurement_theta_min 2.3425
_cell_volume 4512(3)
_computing_cell_refinement 'Bruker SMART (Bruker-AXS, 2000)'
_computing_data_collection 'Bruker SMART (Bruker-AXS, 2000)'
_computing_data_reduction 'Bruker SAINT+ (Bruker-AXS, 2004)'
_computing_molecular_graphics 'Bruker SHELXTL (Bruker-AXS, 2000a)'
_computing_publication_material 'Bruker SHELXTL (Bruker-AXS, 2000a)'
_computing_structure_refinement 'SHELXL-97 (Sheldrick, 1997)'
_computing_structure_solution 'SHELXS-97 (Sheldrick, 1997)'
_diffrn_ambient_temperature 100(2)
_diffrn_measured_fraction_theta_full 0.955
_diffrn_measured_fraction_theta_max 0.955
_diffrn_measurement_device_type 'Bruker-AXS SMART APEX'
_diffrn_measurement_method 'phi and omega scans'
_diffrn_radiation_monochromator graphite
_diffrn_radiation_source 'fine-focus sealed tube'
_diffrn_radiation_type MoK\a
_diffrn_radiation_wavelength 0.71073
_diffrn_reflns_av_R_equivalents 0.0561
_diffrn_reflns_av_sigmaI/netI 0.0571
_diffrn_reflns_limit_h_max 23
_diffrn_reflns_limit_h_min -23
_diffrn_reflns_limit_k_max 18
_diffrn_reflns_limit_k_min -18
_diffrn_reflns_limit_l_max 22
_diffrn_reflns_limit_l_min -22
_diffrn_reflns_number 40469
_diffrn_reflns_theta_full 28.29
_diffrn_reflns_theta_max 28.29
_diffrn_reflns_theta_min 1.81
_exptl_absorpt_coefficient_mu 0.844
_exptl_absorpt_correction_T_max 0.9318
_exptl_absorpt_correction_T_min 0.8388
_exptl_absorpt_correction_type multi-scan
_exptl_absorpt_process_details 'SADABS (Sheldrick, 2002)'
_exptl_crystal_colour black
_exptl_crystal_density_diffrn 1.419
_exptl_crystal_density_meas 0
_exptl_crystal_density_method 'not measured'
_exptl_crystal_description block
_exptl_crystal_F_000 2008
_exptl_crystal_size_max 0.22
_exptl_crystal_size_mid 0.20
_exptl_crystal_size_min 0.09
_refine_diff_density_max 0.831
_refine_diff_density_min -0.560
_refine_diff_density_rms 0.090
_refine_ls_extinction_method none
_refine_ls_goodness_of_fit_ref 1.030
_refine_ls_hydrogen_treatment constr
_refine_ls_matrix_type full
_refine_ls_number_parameters 514
_refine_ls_number_reflns 10703
_refine_ls_number_restraints 0
_refine_ls_restrained_S_all 1.030
_refine_ls_R_factor_all 0.0605
_refine_ls_R_factor_gt 0.0441
_refine_ls_shift/su_max 0.001
_refine_ls_shift/su_mean 0.000
_refine_ls_structure_factor_coef Fsqd
_refine_ls_weighting_details 'calc w=1/[\s^2^(Fo^2^)+(0.0550P)^2^+0.3070P] where P=(Fo^2^+2Fc^2^)/3'
_refine_ls_weighting_scheme calc
_refine_ls_wR_factor_gt 0.1006
_refine_ls_wR_factor_ref 0.1082
_reflns_number_gt 8498
_reflns_number_total 10703
_reflns_threshold_expression >2\s(I)
_cod_data_source_file ic0624569-file006_08.cif
_cod_data_source_block '[Et4N]2[Co(S2C2(C6H4-p-OCH3)2)2]2.4(CH2Cl2)_[Et4N]2.3b.4(CH2Cl2)'
_cod_original_cell_volume 4512(2)
_cod_database_code 4307972

loop_
_symmetry_equiv_pos_as_xyz
'x, y, z'
'-x, y+1/2, -z+1/2'
'-x, -y, -z'
'x, -y-1/2, z-1/2'

loop_
_atom_site_label
_atom_site_type_symbol
_atom_site_fract_x
_atom_site_fract_y
_atom_site_fract_z
_atom_site_U_iso_or_equiv
_atom_site_adp_type
_atom_site_occupancy
_atom_site_symmetry_multiplicity
_atom_site_calc_flag
_atom_site_refinement_flags
_atom_site_disorder_assembly
_atom_site_disorder_group
Co1 Co 0.477120(17) 0.905721(19) 0.030528(17) 0.01034(8) Uani 1 1 d . . .
Cl1 Cl 0.09567(5) 0.24010(5) 0.27380(5) 0.0449(2) Uani 1 1 d . . .
Cl2 Cl -0.04518(4) 0.20593(6) 0.14942(5) 0.0444(2) Uani 1 1 d . . .
Cl3 Cl 0.57855(4) 0.57867(4) -0.00324(4) 0.02766(15) Uani 1 1 d . . .
Cl4 Cl 0.64381(5) 0.46267(6) 0.13117(4) 0.0480(2) Uani 1 1 d . . .
S1 S 0.39523(3) 0.94904(4) 0.09461(3) 0.01270(12) Uani 1 1 d . . .
S2 S 0.40836(3) 0.78301(4) -0.00847(3) 0.01310(12) Uani 1 1 d . . .
S3 S 0.57113(3) 0.83044(4) 0.00556(3) 0.01306(12) Uani 1 1 d . . .
S4 S 0.55992(3) 1.00871(3) 0.09246(3) 0.01096(11) Uani 1 1 d . . .
O1 O 0.06047(10) 0.95052(12) 0.17945(10) 0.0234(4) Uani 1 1 d . . .
O2 O 0.11166(11) 0.50850(12) -0.05015(11) 0.0306(5) Uani 1 1 d . . .
O3 O 0.91149(10) 0.76046(11) -0.03848(11) 0.0283(4) Uani 1 1 d . . .
O4 O 0.90793(9) 1.11214(11) 0.32272(10) 0.0214(4) Uani 1 1 d . . .
N1 N 0.56726(12) 0.77045(13) -0.23879(11) 0.0195(4) Uani 1 1 d . . .
C1 C 0.31980(12) 0.86932(14) 0.06934(12) 0.0124(4) Uani 1 1 d . . .
C2 C 0.32721(12) 0.79573(15) 0.02556(13) 0.0125(4) Uani 1 1 d . . .
C3 C 0.65432(12) 0.88528(14) 0.05584(12) 0.0112(4) Uani 1 1 d . . .
C4 C 0.65074(12) 0.96081(14) 0.10069(12) 0.0113(4) Uani 1 1 d . . .
C5 C 0.25086(13) 0.88917(14) 0.09673(13) 0.0143(5) Uani 1 1 d . . .
C6 C 0.25731(14) 0.92363(16) 0.17214(13) 0.0171(5) Uani 1 1 d . . .
H6 H 0.3069 0.9334 0.2067 0.021 Uiso 1 1 calc R . .
C7 C 0.19324(14) 0.94387(16) 0.19769(14) 0.0188(5) Uani 1 1 d . . .
H7 H 0.1992 0.9673 0.2492 0.023 Uiso 1 1 calc R . .
C8 C 0.12021(14) 0.92984(15) 0.14787(14) 0.0170(5) Uani 1 1 d . . .
C9 C 0.11166(13) 0.89758(14) 0.07194(14) 0.0161(5) Uani 1 1 d . . .
H9 H 0.0620 0.8892 0.0372 0.019 Uiso 1 1 calc R . .
C10 C 0.17692(13) 0.87765(15) 0.04738(13) 0.0148(5) Uani 1 1 d . . .
H10 H 0.1708 0.8555 -0.0046 0.018 Uiso 1 1 calc R . .
C11 C -0.01557(14) 0.93969(18) 0.12846(16) 0.0272(6) Uani 1 1 d . . .
H11A H -0.0216 0.9780 0.0817 0.041 Uiso 1 1 calc R . .
H11B H -0.0532 0.9579 0.1565 0.041 Uiso 1 1 calc R . .
H11C H -0.0239 0.8758 0.1124 0.041 Uiso 1 1 calc R . .
C12 C 0.27121(13) 0.71931(14) 0.00537(13) 0.0134(4) Uani 1 1 d . . .
C13 C 0.25361(13) 0.66511(16) 0.06331(13) 0.0176(5) Uani 1 1 d . . .
H13 H 0.2782 0.6767 0.1172 0.021 Uiso 1 1 calc R . .
C14 C 0.20094(15) 0.59488(16) 0.04330(14) 0.0214(5) Uani 1 1 d . . .
H14 H 0.1895 0.5586 0.0832 0.026 Uiso 1 1 calc R . .
C15 C 0.16475(14) 0.57764(16) -0.03572(15) 0.0195(5) Uani 1 1 d . . .
C16 C 0.18233(13) 0.62925(16) -0.09386(14) 0.0183(5) Uani 1 1 d . . .
H16 H 0.1579 0.6173 -0.1478 0.022 Uiso 1 1 calc R . .
C17 C 0.23598(13) 0.69889(15) -0.07297(13) 0.0166(5) Uani 1 1 d . . .
H17 H 0.2489 0.7333 -0.1132 0.020 Uiso 1 1 calc R . .
C18 C 0.07490(19) 0.4900(2) -0.13137(18) 0.0442(9) Uani 1 1 d . . .
H18A H 0.0488(11) 0.5451(11) -0.1565(6) 0.066 Uiso 1 1 calc R . .
H18B H 0.0374(11) 0.4410(14) -0.1352(2) 0.066 Uiso 1 1 calc R . .
H18C H 0.1135(7) 0.4714(15) -0.1580(6) 0.066 Uiso 1 1 calc R . .
C19 C 0.72476(12) 0.84918(15) 0.03807(12) 0.0126(4) Uani 1 1 d . . .
C20 C 0.77336(13) 0.90947(15) 0.01325(13) 0.0160(5) Uani 1 1 d . . .
H20 H 0.7645 0.9732 0.0140 0.019 Uiso 1 1 calc R . .
C21 C 0.83408(14) 0.87733(16) -0.01235(14) 0.0182(5) Uani 1 1 d . . .
H21 H 0.8660 0.9190 -0.0300 0.022 Uiso 1 1 calc R . .
C22 C 0.84895(14) 0.78405(16) -0.01254(14) 0.0185(5) Uani 1 1 d . . .
C23 C 0.80203(13) 0.72317(15) 0.01277(14) 0.0175(5) Uani 1 1 d . . .
H23 H 0.8120 0.6596 0.0134 0.021 Uiso 1 1 calc R . .
C24 C 0.74011(13) 0.75623(15) 0.03723(13) 0.0157(5) Uani 1 1 d . . .
H24 H 0.7075 0.7144 0.0537 0.019 Uiso 1 1 calc R . .
C25 C 0.92441(19) 0.66542(18) -0.0477(2) 0.0404(8) Uani 1 1 d . . .
H25A H 0.9335 0.6349 0.0035 0.061 Uiso 1 1 calc R . .
H25B H 0.9693 0.6576 -0.0680 0.061 Uiso 1 1 calc R . .
H25C H 0.8793 0.6387 -0.0847 0.061 Uiso 1 1 calc R . .
C26 C 0.71731(13) 1.00276(15) 0.15785(12) 0.0128(4) Uani 1 1 d . . .
C27 C 0.71854(13) 1.09495(15) 0.17722(13) 0.0152(5) Uani 1 1 d . . .
H27 H 0.6760 1.1322 0.1520 0.018 Uiso 1 1 calc R . .
C28 C 0.78031(13) 1.13402(15) 0.23245(13) 0.0155(5) Uani 1 1 d . . .
H28 H 0.7795 1.1969 0.2448 0.019 Uiso 1 1 calc R . .
C29 C 0.84302(13) 1.08081(15) 0.26935(13) 0.0161(5) Uani 1 1 d . . .
C30 C 0.84205(13) 0.98791(15) 0.25260(13) 0.0162(5) Uani 1 1 d . . .
H30 H 0.8842 0.9507 0.2787 0.019 Uiso 1 1 calc R . .
C31 C 0.78004(13) 0.94960(15) 0.19819(13) 0.0146(5) Uani 1 1 d . . .
H31 H 0.7799 0.8860 0.1880 0.018 Uiso 1 1 calc R . .
C32 C 0.90919(14) 1.20637(16) 0.34434(15) 0.0229(5) Uani 1 1 d . . .
H32A H 0.9055 1.2443 0.2978 0.034 Uiso 1 1 calc R . .
H32B H 0.9572 1.2199 0.3843 0.034 Uiso 1 1 calc R . .
H32C H 0.8657 1.2193 0.3658 0.034 Uiso 1 1 calc R . .
C33 C 0.50952(16) 0.76178(18) -0.19076(15) 0.0264(6) Uani 1 1 d . . .
H33A H 0.5322 0.7233 -0.1442 0.032 Uiso 1 1 calc R . .
H33B H 0.5007 0.8230 -0.1713 0.032 Uiso 1 1 calc R . .
C34 C 0.43269(18) 0.7217(2) -0.23432(19) 0.0406(8) Uani 1 1 d . . .
H34A H 0.4090 0.7598 -0.2800 0.061 Uiso 1 1 calc R . .
H34B H 0.3992 0.7193 -0.1991 0.061 Uiso 1 1 calc R . .
H34C H 0.4402 0.6599 -0.2521 0.061 Uiso 1 1 calc R . .
C35 C 0.53366(16) 0.82552(18) -0.31358(14) 0.0276(6) Uani 1 1 d . . .
H35A H 0.5745 0.8362 -0.3402 0.033 Uiso 1 1 calc R . .
H35B H 0.4931 0.7889 -0.3496 0.033 Uiso 1 1 calc R . .
C36 C 0.49985(18) 0.91666(19) -0.30006(16) 0.0345(7) Uani 1 1 d . . .
H36A H 0.4538 0.9066 -0.2820 0.052 Uiso 1 1 calc R . .
H36B H 0.4862 0.9513 -0.3494 0.052 Uiso 1 1 calc R . .
H36C H 0.5377 0.9510 -0.2600 0.052 Uiso 1 1 calc R . .
C37 C 0.58817(16) 0.67800(17) -0.26570(15) 0.0259(6) Uani 1 1 d . . .
H37A H 0.5407 0.6482 -0.2971 0.031 Uiso 1 1 calc R . .
H37B H 0.6219 0.6875 -0.3008 0.031 Uiso 1 1 calc R . .
C38 C 0.62812(18) 0.61416(17) -0.19996(17) 0.0332(7) Uani 1 1 d . . .
H38A H 0.6764 0.6417 -0.1697 0.050 Uiso 1 1 calc R . .
H38B H 0.6388 0.5562 -0.2224 0.050 Uiso 1 1 calc R . .
H38C H 0.5950 0.6033 -0.1652 0.050 Uiso 1 1 calc R . .
C39 C 0.63734(15) 0.81769(17) -0.18590(15) 0.0261(6) Uani 1 1 d . . .
H39A H 0.6223 0.8798 -0.1739 0.031 Uiso 1 1 calc R . .
H39B H 0.6536 0.7839 -0.1355 0.031 Uiso 1 1 calc R . .
C40 C 0.70536(17) 0.8253(2) -0.22015(18) 0.0357(7) Uani 1 1 d . . .
H40A H 0.7223 0.7641 -0.2302 0.054 Uiso 1 1 calc R . .
H40B H 0.7474 0.8570 -0.1827 0.054 Uiso 1 1 calc R . .
H40C H 0.6904 0.8595 -0.2696 0.054 Uiso 1 1 calc R . .
C41 C 0.04833(18) 0.16774(19) 0.19621(17) 0.0372(7) Uani 1 1 d . . .
H41A H 0.0456 0.1056 0.2171 0.045 Uiso 1 1 calc R . .
H41B H 0.0784 0.1644 0.1570 0.045 Uiso 1 1 calc R . .
C42 C 0.62258(16) 0.47257(17) 0.02829(14) 0.0243(6) Uani 1 1 d . . .
H42A H 0.5878 0.4226 0.0033 0.029 Uiso 1 1 calc R . .
H42B H 0.6704 0.4671 0.0117 0.029 Uiso 1 1 calc R . .

loop_
_atom_site_aniso_label
_atom_site_aniso_U_11
_atom_site_aniso_U_22
_atom_site_aniso_U_33
_atom_site_aniso_U_23
_atom_site_aniso_U_13
_atom_site_aniso_U_12
Co1 0.01079(15) 0.01033(15) 0.00977(15) -0.00029(11) 0.00258(11) -0.00126(11)
Cl1 0.0429(5) 0.0421(4) 0.0477(5) -0.0127(4) 0.0086(4) -0.0143(4)
Cl2 0.0342(4) 0.0674(6) 0.0331(4) 0.0017(4) 0.0114(3) -0.0052(4)
Cl3 0.0342(4) 0.0196(3) 0.0294(3) 0.0041(3) 0.0090(3) 0.0010(3)
Cl4 0.0638(6) 0.0577(5) 0.0194(3) 0.0019(3) 0.0056(3) 0.0328(4)
S1 0.0134(3) 0.0131(3) 0.0122(3) -0.0022(2) 0.0044(2) -0.0033(2)
S2 0.0136(3) 0.0116(3) 0.0148(3) -0.0018(2) 0.0051(2) -0.0021(2)
S3 0.0123(3) 0.0124(3) 0.0138(3) -0.0031(2) 0.0023(2) -0.0011(2)
S4 0.0110(3) 0.0113(2) 0.0103(2) -0.0007(2) 0.0024(2) -0.0006(2)
O1 0.0172(9) 0.0293(10) 0.0274(10) -0.0039(8) 0.0124(8) -0.0002(7)
O2 0.0339(11) 0.0318(10) 0.0276(10) -0.0086(8) 0.0108(9) -0.0250(9)
O3 0.0296(11) 0.0196(9) 0.0453(12) -0.0004(8) 0.0265(9) 0.0029(8)
O4 0.0161(9) 0.0183(8) 0.0243(9) -0.0091(7) -0.0041(7) -0.0012(7)
N1 0.0276(12) 0.0194(10) 0.0107(10) -0.0035(8) 0.0037(8) -0.0027(9)
C1 0.0126(11) 0.0130(10) 0.0117(11) 0.0024(8) 0.0033(9) -0.0023(9)
C2 0.0114(11) 0.0154(11) 0.0104(10) 0.0007(8) 0.0022(8) -0.0020(9)
C3 0.0111(11) 0.0116(10) 0.0100(10) 0.0038(8) 0.0011(8) 0.0009(8)
C4 0.0123(11) 0.0110(10) 0.0104(10) 0.0021(8) 0.0027(8) 0.0014(8)
C5 0.0171(12) 0.0123(10) 0.0146(11) 0.0015(9) 0.0062(9) -0.0034(9)
C6 0.0173(12) 0.0199(12) 0.0141(11) -0.0017(9) 0.0040(9) -0.0036(9)
C7 0.0206(13) 0.0221(12) 0.0155(12) -0.0029(10) 0.0081(10) -0.0034(10)
C8 0.0176(12) 0.0147(11) 0.0215(12) 0.0032(9) 0.0099(10) 0.0002(9)
C9 0.0144(11) 0.0127(10) 0.0201(12) 0.0020(9) 0.0029(9) -0.0010(9)
C10 0.0186(12) 0.0128(10) 0.0130(11) 0.0000(9) 0.0044(9) -0.0024(9)
C11 0.0160(13) 0.0306(14) 0.0374(16) 0.0020(12) 0.0115(12) 0.0014(11)
C12 0.0136(11) 0.0111(10) 0.0167(11) -0.0012(9) 0.0062(9) -0.0002(8)
C13 0.0201(12) 0.0202(12) 0.0121(11) -0.0020(9) 0.0038(9) -0.0041(10)
C14 0.0283(14) 0.0200(12) 0.0188(12) -0.0011(10) 0.0114(11) -0.0103(10)
C15 0.0171(12) 0.0190(12) 0.0244(13) -0.0052(10) 0.0089(10) -0.0086(10)
C16 0.0185(12) 0.0187(11) 0.0161(12) -0.0021(9) 0.0020(10) -0.0026(10)
C17 0.0185(12) 0.0161(11) 0.0145(11) -0.0003(9) 0.0036(9) -0.0031(9)
C18 0.0460(19) 0.051(2) 0.0328(17) -0.0110(14) 0.0064(14) -0.0366(16)
C19 0.0121(11) 0.0148(11) 0.0091(10) -0.0007(8) -0.0001(8) -0.0004(9)
C20 0.0198(12) 0.0117(10) 0.0167(11) 0.0001(9) 0.0051(10) -0.0001(9)
C21 0.0193(12) 0.0180(11) 0.0198(12) 0.0031(9) 0.0097(10) -0.0034(10)
C22 0.0184(12) 0.0208(12) 0.0185(12) -0.0009(10) 0.0086(10) 0.0012(10)
C23 0.0186(12) 0.0136(11) 0.0208(12) -0.0009(9) 0.0058(10) 0.0012(9)
C24 0.0156(12) 0.0154(11) 0.0170(12) -0.0011(9) 0.0063(9) -0.0034(9)
C25 0.0486(19) 0.0223(14) 0.065(2) -0.0035(14) 0.0403(18) 0.0048(13)
C26 0.0142(11) 0.0142(11) 0.0106(10) -0.0005(8) 0.0044(8) -0.0020(9)
C27 0.0130(11) 0.0163(11) 0.0157(11) 0.0032(9) 0.0028(9) 0.0020(9)
C28 0.0204(12) 0.0094(10) 0.0158(11) -0.0020(9) 0.0035(9) -0.0005(9)
C29 0.0148(11) 0.0193(11) 0.0126(11) -0.0034(9) 0.0012(9) -0.0022(9)
C30 0.0128(11) 0.0170(11) 0.0166(11) -0.0012(9) 0.0003(9) 0.0027(9)
C31 0.0176(12) 0.0120(10) 0.0138(11) 0.0006(9) 0.0034(9) -0.0004(9)
C32 0.0194(13) 0.0213(12) 0.0258(14) -0.0099(10) 0.0025(11) -0.0025(10)
C33 0.0362(16) 0.0274(14) 0.0185(13) -0.0072(11) 0.0124(12) -0.0024(12)
C34 0.0392(18) 0.0446(18) 0.0452(19) -0.0176(15) 0.0241(15) -0.0147(14)
C35 0.0352(16) 0.0328(14) 0.0127(12) 0.0019(11) 0.0030(11) 0.0027(12)
C36 0.0433(18) 0.0352(16) 0.0236(14) 0.0079(12) 0.0064(13) 0.0129(13)
C37 0.0361(16) 0.0234(13) 0.0200(13) -0.0108(10) 0.0107(11) -0.0040(11)
C38 0.055(2) 0.0182(13) 0.0321(16) -0.0028(11) 0.0225(14) 0.0032(13)
C39 0.0336(15) 0.0209(12) 0.0202(13) -0.0061(10) 0.0013(11) -0.0028(11)
C40 0.0323(16) 0.0289(15) 0.0430(18) -0.0019(13) 0.0055(14) -0.0080(12)
C41 0.054(2) 0.0263(15) 0.0252(15) 0.0002(12) 0.0005(14) 0.0054(14)
C42 0.0313(15) 0.0213(12) 0.0195(13) -0.0021(10) 0.0055(11) 0.0035(11)

loop_
_atom_type_symbol
_atom_type_description
_atom_type_scat_dispersion_real
_atom_type_scat_dispersion_imag
_atom_type_scat_source
C C 0.0033 0.0016 'International Tables Vol C Tables 4.2.6.8 and 6.1.1.4'
H H 0.0000 0.0000 'International Tables Vol C Tables 4.2.6.8 and 6.1.1.4'
N N 0.0061 0.0033 'International Tables Vol C Tables 4.2.6.8 and 6.1.1.4'
O O 0.0106 0.0060 'International Tables Vol C Tables 4.2.6.8 and 6.1.1.4'
S S 0.1246 0.1234 'International Tables Vol C Tables 4.2.6.8 and 6.1.1.4'
Cl Cl 0.1484 0.1585 'International Tables Vol C Tables 4.2.6.8 and 6.1.1.4'
Co Co 0.3494 0.9721 'International Tables Vol C Tables 4.2.6.8 and 6.1.1.4'

loop_
_geom_angle_atom_site_label_1
_geom_angle_atom_site_label_2
_geom_angle_atom_site_label_3
_geom_angle
_geom_angle_site_symmetry_1
_geom_angle_site_symmetry_3
_geom_angle_publ_flag
S3 Co1 S1 158.49(3) . . ?
S3 Co1 S2 85.87(3) . . ?
S1 Co1 S2 89.68(3) . . ?
S3 Co1 S4 89.10(3) . . ?
S1 Co1 S4 90.55(3) . . ?
S2 Co1 S4 166.76(2) . . ?
S3 Co1 S4 97.11(3) . 3_675 ?
S1 Co1 S4 104.37(3) . 3_675 ?
S2 Co1 S4 98.51(3) . 3_675 ?
S4 Co1 S4 94.26(3) . 3_675 ?
C1 S1 Co1 105.27(8) . . ?
C2 S2 Co1 105.32(8) . . ?
C3 S3 Co1 106.33(8) . . ?
C4 S4 Co1 105.23(8) . . ?
C4 S4 Co1 107.79(7) . 3_675 ?
Co1 S4 Co1 85.74(3) . 3_675 ?
C8 O1 C11 116.55(19) . . ?
C15 O2 C18 116.0(2) . . ?
C22 O3 C25 117.23(19) . . ?
C29 O4 C32 117.09(18) . . ?
C33 N1 C37 111.52(19) . . ?
C33 N1 C39 106.35(18) . . ?
C37 N1 C39 111.2(2) . . ?
C33 N1 C35 110.7(2) . . ?
C37 N1 C35 106.13(18) . . ?
C39 N1 C35 111.06(19) . . ?
C2 C1 C5 124.30(19) . . ?
C2 C1 S1 118.96(17) . . ?
C5 C1 S1 116.73(16) . . ?
C1 C2 C12 124.8(2) . . ?
C1 C2 S2 120.31(17) . . ?
C12 C2 S2 114.84(16) . . ?
C4 C3 C19 125.76(19) . . ?
C4 C3 S3 120.12(17) . . ?
C19 C3 S3 113.78(15) . . ?
C3 C4 C26 124.85(19) . . ?
C3 C4 S4 117.65(16) . . ?
C26 C4 S4 117.45(16) . . ?
C10 C5 C6 117.2(2) . . ?
C10 C5 C1 121.5(2) . . ?
C6 C5 C1 121.3(2) . . ?
C7 C6 C5 121.7(2) . . ?
C6 C7 C8 119.9(2) . . ?
O1 C8 C9 124.8(2) . . ?
O1 C8 C7 115.3(2) . . ?
C9 C8 C7 119.9(2) . . ?
C8 C9 C10 119.2(2) . . ?
C9 C10 C5 122.1(2) . . ?
C17 C12 C13 118.1(2) . . ?
C17 C12 C2 120.0(2) . . ?
C13 C12 C2 121.9(2) . . ?
C14 C13 C12 121.0(2) . . ?
C13 C14 C15 119.7(2) . . ?
O2 C15 C16 124.0(2) . . ?
O2 C15 C14 115.8(2) . . ?
C16 C15 C14 120.2(2) . . ?
C15 C16 C17 119.5(2) . . ?
C12 C17 C16 121.5(2) . . ?
C24 C19 C20 118.2(2) . . ?
C24 C19 C3 122.3(2) . . ?
C20 C19 C3 119.1(2) . . ?
C21 C20 C19 120.7(2) . . ?
C20 C21 C22 120.5(2) . . ?
O3 C22 C23 125.1(2) . . ?
O3 C22 C21 115.1(2) . . ?
C23 C22 C21 119.7(2) . . ?
C22 C23 C24 119.3(2) . . ?
C23 C24 C19 121.6(2) . . ?
C27 C26 C31 117.3(2) . . ?
C27 C26 C4 121.8(2) . . ?
C31 C26 C4 120.82(19) . . ?
C28 C27 C26 121.8(2) . . ?
C29 C28 C27 119.8(2) . . ?
O4 C29 C28 125.0(2) . . ?
O4 C29 C30 115.7(2) . . ?
C28 C29 C30 119.3(2) . . ?
C31 C30 C29 120.4(2) . . ?
C30 C31 C26 121.3(2) . . ?
C34 C33 N1 115.2(2) . . ?
C36 C35 N1 114.5(2) . . ?
C38 C37 N1 114.9(2) . . ?
C40 C39 N1 114.9(2) . . ?
Cl1 C41 Cl2 112.09(16) . . ?
Cl4 C42 Cl3 110.60(13) . . ?

loop_
_geom_bond_atom_site_label_1
_geom_bond_atom_site_label_2
_geom_bond_distance
_geom_bond_site_symmetry_2
_geom_bond_publ_flag
Co1 S3 2.1718(8) . ?
Co1 S1 2.1875(8) . ?
Co1 S2 2.1918(8) . ?
Co1 S4 2.1999(7) . ?
Co1 S4 2.4383(8) 3_675 ?
Cl1 C41 1.761(3) . ?
Cl2 C41 1.762(3) . ?
Cl3 C42 1.769(3) . ?
Cl4 C42 1.756(3) . ?
S1 C1 1.762(2) . ?
S2 C2 1.741(2) . ?
S3 C3 1.726(2) . ?
S4 C4 1.758(2) . ?
S4 Co1 2.4383(8) 3_675 ?
O1 C8 1.378(3) . ?
O1 C11 1.435(3) . ?
O2 C15 1.373(3) . ?
O2 C18 1.433(3) . ?
O3 C22 1.375(3) . ?
O3 C25 1.431(3) . ?
O4 C29 1.371(3) . ?
O4 C32 1.433(3) . ?
N1 C33 1.518(3) . ?
N1 C37 1.519(3) . ?
N1 C39 1.523(3) . ?
N1 C35 1.526(3) . ?
C1 C2 1.355(3) . ?
C1 C5 1.484(3) . ?
C2 C12 1.489(3) . ?
C3 C4 1.374(3) . ?
C3 C19 1.490(3) . ?
C4 C26 1.480(3) . ?
C5 C10 1.396(3) . ?
C5 C6 1.398(3) . ?
C6 C7 1.385(3) . ?
C7 C8 1.391(3) . ?
C8 C9 1.389(3) . ?
C9 C10 1.395(3) . ?
C12 C17 1.389(3) . ?
C12 C13 1.398(3) . ?
C13 C14 1.384(3) . ?
C14 C15 1.393(3) . ?
C15 C16 1.380(3) . ?
C16 C17 1.389(3) . ?
C19 C24 1.393(3) . ?
C19 C20 1.399(3) . ?
C20 C21 1.379(3) . ?
C21 C22 1.396(3) . ?
C22 C23 1.387(3) . ?
C23 C24 1.393(3) . ?
C26 C27 1.394(3) . ?
C26 C31 1.403(3) . ?
C27 C28 1.393(3) . ?
C28 C29 1.387(3) . ?
C29 C30 1.394(3) . ?
C30 C31 1.384(3) . ?
C33 C34 1.514(4) . ?
C35 C36 1.517(4) . ?
C37 C38 1.514(4) . ?
C39 C40 1.515(4) . ?
